data_7712655
loop_
_publ_author_name
'Jiang, Xiue'
'Yang, Yalin'
'Du, Huiying'
'Yang, Bo'
'Tang, Pengfei'
'Wu, Bo'
'Ma, Congming'

_publ_section_title
;
 Triazene Bridged Energetic Materials Based on Nitrotriazole: Synthesis,
 Characterization and Laser Ignited Combustion Performance
;
_journal_name_full 'Dalton Transactions'
_journal_paper_doi 10.1039/D2DT04007G
_journal_year 2023
_chemical_formula_moiety 'C8 H12 K6 N22 O14, H2 O'
_chemical_formula_sum 'C8 H14 K6 N22 O15'
_chemical_formula_weight 893.01
_space_group_crystal_system monoclinic
_space_group_IT_number 13
_space_group_name_Hall '-P 2yc'
_space_group_name_H-M_alt 'P 1 2/c 1'
_atom_sites_solution_hydrogens difmap
_atom_sites_solution_primary dual
_audit_creation_date 2022-06-08
_audit_creation_method
;
Olex2 1.5
(compiled 2022.04.07 svn.rca3783a0 for OlexSys, GUI svn.r6498)
;
_audit_update_record
;
2022-12-12 deposited with the CCDC.	2023-03-17 downloaded from the CCDC.
;
_cell_angle_alpha 90
_cell_angle_beta 106.260(2)
_cell_angle_gamma 90
_cell_formula_units_Z 2
_cell_length_a 12.0707(5)
_cell_length_b 7.3415(3)
_cell_length_c 18.2512(7)
_cell_measurement_reflns_used 5972
_cell_measurement_temperature 150.00
_cell_measurement_theta_max 56.876
_cell_measurement_theta_min 3.318
_cell_volume 1552.67(11)
_computing_cell_refinement 'SAINT V8.38A (Bruker, 2018)'
_computing_data_collection 'Bruker SMART APEX II diffractrometer'
_computing_data_reduction 'SAINT V8.38A (Bruker, 2018)'
_computing_molecular_graphics 'Olex2 1.5 (Dolomanov et al., 2009)'
_computing_publication_material 'Olex2 1.5 (Dolomanov et al., 2009)'
_computing_structure_refinement 'SHELXL 2019/2 (Sheldrick, 2015)'
_computing_structure_solution 'SHELXT 2018/2 (Sheldrick, 2018)'
_diffrn_ambient_temperature 150.00
_diffrn_detector 'CCD area detector'
_diffrn_measured_fraction_theta_full 0.997
_diffrn_measured_fraction_theta_max 0.996
_diffrn_measurement_device 'three-circle diffractometer'
_diffrn_measurement_device_type 'Bruker APEX-II CCD'
_diffrn_measurement_method '\f and \w scans'
_diffrn_radiation_monochromator graphite
_diffrn_radiation_probe x-ray
_diffrn_radiation_type GaK\a
_diffrn_radiation_wavelength 1.34139
_diffrn_reflns_av_R_equivalents 0.0582
_diffrn_reflns_av_unetI/netI 0.0527
_diffrn_reflns_Laue_measured_fraction_full 0.997
_diffrn_reflns_Laue_measured_fraction_max 0.996
_diffrn_reflns_limit_h_max 15
_diffrn_reflns_limit_h_min -15
_diffrn_reflns_limit_k_max 9
_diffrn_reflns_limit_k_min -5
_diffrn_reflns_limit_l_max 22
_diffrn_reflns_limit_l_min -22
_diffrn_reflns_number 12463
_diffrn_reflns_point_group_measured_fraction_full 0.997
_diffrn_reflns_point_group_measured_fraction_max 0.996
_diffrn_reflns_theta_full 53.594
_diffrn_reflns_theta_max 56.933
_diffrn_reflns_theta_min 3.318
_diffrn_source 'sealed X-ray tube'
_diffrn_source_current 2.86
_diffrn_source_power 0.1997996
_diffrn_source_target Mo
_diffrn_source_voltage 69.86
_diffrn_standards_number 0
_exptl_absorpt_coefficient_mu 5.652
_exptl_absorpt_correction_T_max 0.7512
_exptl_absorpt_correction_T_min 0.5035
_exptl_absorpt_correction_type multi-scan
_exptl_absorpt_process_details
;
SADABS-2016/2 (Bruker,2016/2) was used for absorption correction.
wR2(int) was 0.1821 before and 0.0600 after correction.
The Ratio of minimum to maximum transmission is 0.6703.
The \l/2 correction factor is Not present.
;
_exptl_crystal_colour 'clear light red'
_exptl_crystal_colour_lustre clear
_exptl_crystal_colour_modifier light
_exptl_crystal_colour_primary red
_exptl_crystal_density_diffrn 1.910
_exptl_crystal_description block
_exptl_crystal_F_000 900
_exptl_crystal_size_max 0.18
_exptl_crystal_size_mid 0.16
_exptl_crystal_size_min 0.13
_refine_diff_density_max 0.618
_refine_diff_density_min -0.591
_refine_diff_density_rms 0.091
_refine_ls_extinction_method none
_refine_ls_goodness_of_fit_ref 1.045
_refine_ls_hydrogen_treatment constr
_refine_ls_matrix_type full
_refine_ls_number_parameters 256
_refine_ls_number_reflns 3165
_refine_ls_number_restraints 11
_refine_ls_restrained_S_all 1.044
_refine_ls_R_factor_all 0.0681
_refine_ls_R_factor_gt 0.0508
_refine_ls_shift/su_max 0.001
_refine_ls_shift/su_mean 0.000
_refine_ls_structure_factor_coef Fsqd
_refine_ls_weighting_details 'w=1/[\s^2^(Fo^2^)+(0.0639P)^2^+2.7858P] where P=(Fo^2^+2Fc^2^)/3'
_refine_ls_weighting_scheme calc
_refine_ls_wR_factor_gt 0.1312
_refine_ls_wR_factor_ref 0.1401
_reflns_Friedel_coverage 0.000
_reflns_number_gt 2506
_reflns_number_total 3165
_reflns_threshold_expression 'I > 2\s(I)'
_cod_data_source_file d2dt04007g2.cif
_cod_data_source_block 6
_cod_database_code 7712655
_shelx_shelxl_version_number 2019/2
_shelx_space_group_comment
;
The symmetry employed for this shelxl refinement is uniquely defined
by the following loop, which should always be used as a source of
symmetry information in preference to the above space-group names.
They are only intended as comments.
;
_shelx_estimated_absorpt_t_max 0.527
_shelx_estimated_absorpt_t_min 0.429
_olex2_refinement_description
;
1. Fixed Uiso
 At 1.5 times of:
  All O(H,H) groups, H9 of O9
 At 1.2 times of:
  H7 of O7
2. Restrained distances
 K2-O6A \\sim K2-O6
 with sigma of 0.02
3. Uiso/Uaniso restraints and constraints
O6A \\sim O6: within 2A with sigma of 0.01 and sigma for terminal atoms of 0.02
within 2A
4. Rigid body (RIGU) restrains
 K2, O6
 with sigma for 1-2 distances of 0.001 and sigma for 1-3 distances of 0.002
 K2, O6A
 with sigma for 1-2 distances of 0.001 and sigma for 1-3 distances of 0.002
5. Others
 Sof(K3A)=1-FVAR(1)
 Sof(K3)=FVAR(1)
 Sof(O6A)=Sof(H6AA)=Sof(H6AB)=1-FVAR(2)
 Sof(O6)=Sof(H6A)=Sof(H6B)=FVAR(2)
 Fixed Sof: O8(0.5) H8A(0.5) H8B(0.5)
6.a Riding coordinates:
 O5(H5A,H5B), O6(H6A,H6B), O7(H7), O8(H8A,H8B), O9(H9), O6A(H6AA,H6AB)
;
_olex2_submission_special_instructions 'No special instructions were received'

loop_
_space_group_symop_operation_xyz
'x, y, z'
'-x, y, -z+1/2'
'-x, -y, -z'
'x, -y, z-1/2'

loop_
_atom_site_label
_atom_site_type_symbol
_atom_site_fract_x
_atom_site_fract_y
_atom_site_fract_z
_atom_site_U_iso_or_equiv
_atom_site_adp_type
_atom_site_occupancy
_atom_site_site_symmetry_order
_atom_site_calc_flag
_atom_site_refinement_flags_posn
_atom_site_refinement_flags_adp
_atom_site_refinement_flags_occupancy
_atom_site_disorder_assembly
_atom_site_disorder_group
K1 K 0.70225(6) 0.50102(10) 0.40965(4) 0.0288(2) Uani 1 1 d . . . . .
K2 K 0.26522(6) -0.01069(10) 0.54711(4) 0.0292(2) Uani 1 1 d D . . . .
K3 K 0.7980(6) 0.8812(5) 0.21804(16) 0.0288(11) Uani 0.455(16) 1 d . . P A 1
K3A K 0.8444(7) 0.9428(13) 0.22110(19) 0.052(2) Uani 0.545(16) 1 d . . P A 2
O1 O 0.4586(2) 0.1936(4) 0.36284(14) 0.0406(7) Uani 1 1 d . . . . .
O2 O 0.3255(2) 0.0934(3) 0.41235(14) 0.0330(6) Uani 1 1 d . . . . .
O3 O 0.9032(2) 0.8505(4) 0.37094(13) 0.0343(6) Uani 1 1 d . . . . .
O4 O 1.0886(2) 0.8961(3) 0.41297(14) 0.0318(6) Uani 1 1 d . . . . .
O5 O 0.7443(3) 0.4589(6) 0.27429(17) 0.0612(10) Uani 1 1 d . . . . .
H5A H 0.696162 0.471778 0.229165 0.092 Uiso 1 1 d R U . A 2
H5B H 0.783852 0.361988 0.270555 0.092 Uiso 1 1 d R U . A 2
O6 O 0.3151(4) -0.0889(10) 0.6980(2) 0.0525(16) Uani 0.888(17) 1 d D U P B 1
H6A H 0.319557 -0.199221 0.715934 0.079 Uiso 0.888(17) 1 d R U P B 1
H6B H 0.383577 -0.043441 0.717574 0.079 Uiso 0.888(17) 1 d R U P B 1
O7 O 1.000000 0.6585(5) 0.250000 0.0349(8) Uani 1 2 d S T P . .
H7 H 1.037290 0.591319 0.286920 0.042 Uiso 1 1 d R U . A .
O8 O 0.9513(5) 1.1606(7) 0.2491(3) 0.0450(16) Uani 0.5 1 d . . P . .
H8A H 0.950441 1.211389 0.291965 0.068 Uiso 0.5 1 d R U P A .
H8B H 0.930001 1.246679 0.215295 0.068 Uiso 0.5 1 d R U P . .
N1 N 0.5903(2) 0.3065(4) 0.50124(15) 0.0243(6) Uani 1 1 d . . . . .
N2 N 0.4457(2) 0.2223(4) 0.55133(15) 0.0254(6) Uani 1 1 d . . . . .
N3 N 0.5324(2) 0.2962(4) 0.60914(16) 0.0263(6) Uani 1 1 d . . . . .
N4 N 0.4192(2) 0.1702(4) 0.41734(16) 0.0271(6) Uani 1 1 d . . . . .
N5 N 0.7178(3) 0.4206(4) 0.62173(16) 0.0297(7) Uani 1 1 d . . . . .
N6 N 0.7775(2) 0.4926(4) 0.57978(15) 0.0234(6) Uani 1 1 d . . . . .
N7 N 0.8774(2) 0.5526(4) 0.62068(15) 0.0261(6) Uani 1 1 d . . . . .
N8 N 0.8963(2) 0.6945(4) 0.50275(15) 0.0224(6) Uani 1 1 d . . . . .
N9 N 1.0520(2) 0.6666(4) 0.60608(15) 0.0242(6) Uani 1 1 d . . . . .
N10 N 1.0892(2) 0.7474(4) 0.54958(15) 0.0241(6) Uani 1 1 d . . . . .
N11 N 0.9959(2) 0.8395(4) 0.42092(15) 0.0248(6) Uani 1 1 d . . . . .
C1 C 0.4856(3) 0.2349(5) 0.49083(18) 0.0238(7) Uani 1 1 d . . . . .
C2 C 0.6158(3) 0.3444(5) 0.57658(18) 0.0241(7) Uani 1 1 d . . . . .
C3 C 0.9388(3) 0.6363(4) 0.57558(18) 0.0214(7) Uani 1 1 d . . . . .
C4 C 0.9945(3) 0.7586(4) 0.49169(17) 0.0213(7) Uani 1 1 d . . . . .
O9 O 0.500000 0.1572(7) 0.750000 0.0650(14) Uani 1 2 d S T P . .
H9 H 0.508880 0.229709 0.714380 0.097 Uiso 1 1 d R U . . .
O6A O 0.349(4) -0.168(7) 0.6871(17) 0.056(5) Uani 0.112(17) 1 d D U P B 2
H6AA H 0.334274 -0.270869 0.706535 0.084 Uiso 0.112(17) 1 d R U P B 2
H6AB H 0.422264 -0.173219 0.690925 0.084 Uiso 0.112(17) 1 d R U P B 2

loop_
_atom_site_aniso_label
_atom_site_aniso_U_11
_atom_site_aniso_U_22
_atom_site_aniso_U_33
_atom_site_aniso_U_23
_atom_site_aniso_U_13
_atom_site_aniso_U_12
K1 0.0256(4) 0.0383(4) 0.0217(4) -0.0014(3) 0.0056(3) -0.0033(3)
K2 0.0232(4) 0.0327(4) 0.0319(4) 0.0035(3) 0.0080(3) -0.0066(3)
K3 0.030(2) 0.0293(14) 0.0210(10) -0.0063(8) -0.0028(10) 0.0013(12)
K3A 0.049(3) 0.087(4) 0.0205(10) 0.0166(14) 0.0097(13) 0.034(3)
O1 0.0393(16) 0.0630(18) 0.0185(13) -0.0058(12) 0.0065(12) -0.0144(14)
O2 0.0257(13) 0.0393(15) 0.0284(13) -0.0028(11) -0.0015(11) -0.0115(11)
O3 0.0308(14) 0.0511(16) 0.0174(12) 0.0040(11) 0.0009(11) 0.0007(12)
O4 0.0312(14) 0.0406(15) 0.0246(13) 0.0015(11) 0.0097(11) -0.0110(11)
O5 0.0403(18) 0.113(3) 0.0272(15) 0.0073(17) 0.0046(14) 0.0040(18)
O6 0.033(2) 0.086(4) 0.0346(18) 0.0153(18) 0.0044(14) 0.007(2)
O7 0.044(2) 0.0322(19) 0.0216(18) 0.000 -0.0028(16) 0.000
O8 0.084(5) 0.034(3) 0.016(2) -0.002(2) 0.011(4) -0.009(3)
N1 0.0195(14) 0.0316(15) 0.0205(14) -0.0012(12) 0.0034(12) -0.0069(11)
N2 0.0212(14) 0.0331(16) 0.0200(14) 0.0018(12) 0.0026(12) -0.0058(12)
N3 0.0227(14) 0.0348(15) 0.0202(14) -0.0012(12) 0.0041(12) -0.0091(12)
N4 0.0241(15) 0.0337(16) 0.0197(15) -0.0007(12) 0.0001(12) -0.0042(12)
N5 0.0235(15) 0.0484(19) 0.0168(14) -0.0009(13) 0.0051(12) -0.0118(13)
N6 0.0193(14) 0.0324(15) 0.0171(14) -0.0012(11) 0.0025(12) -0.0055(11)
N7 0.0194(14) 0.0397(16) 0.0167(14) 0.0008(12) 0.0012(12) -0.0113(12)
N8 0.0191(14) 0.0313(15) 0.0156(13) 0.0002(11) 0.0027(11) -0.0036(11)
N9 0.0207(14) 0.0318(15) 0.0171(14) 0.0037(11) 0.0004(12) -0.0067(11)
N10 0.0219(14) 0.0309(15) 0.0180(14) 0.0028(11) 0.0029(12) -0.0057(11)
N11 0.0282(16) 0.0268(15) 0.0187(14) -0.0013(11) 0.0053(13) -0.0027(12)
C1 0.0231(17) 0.0287(18) 0.0178(16) 0.0006(13) 0.0028(14) -0.0036(13)
C2 0.0216(17) 0.0339(18) 0.0163(16) 0.0011(13) 0.0046(14) -0.0072(14)
C3 0.0200(16) 0.0277(16) 0.0145(15) -0.0014(13) 0.0014(13) -0.0031(13)
C4 0.0226(16) 0.0244(16) 0.0158(15) 0.0001(12) 0.0035(13) -0.0025(13)
O9 0.109(4) 0.053(3) 0.047(3) 0.000 0.043(3) 0.000
O6A 0.044(10) 0.078(10) 0.043(7) 0.017(7) 0.010(6) 0.002(8)

loop_
_atom_type_symbol
_atom_type_description
_atom_type_scat_dispersion_real
_atom_type_scat_dispersion_imag
_atom_type_scat_source
C C 0.0137 0.0067 'International Tables Vol C Tables 4.2.6.8 and 6.1.1.4'
H H 0.0000 0.0000 'International Tables Vol C Tables 4.2.6.8 and 6.1.1.4'
K K 0.3778 0.8310 'International Tables Vol C Tables 4.2.6.8 and 6.1.1.4'
N N 0.0241 0.0134 'International Tables Vol C Tables 4.2.6.8 and 6.1.1.4'
O O 0.0389 0.0241 'International Tables Vol C Tables 4.2.6.8 and 6.1.1.4'

loop_
_geom_angle_atom_site_label_1
_geom_angle_atom_site_label_2
_geom_angle_atom_site_label_3
_geom_angle
_geom_angle_site_symmetry_1
_geom_angle_site_symmetry_3
_geom_angle_publ_flag
K2 K1 K2 156.10(3) 3_656 3_666 ?
K2 K1 H6AA 62.1(6) 3_656 3_656 ?
K2 K1 H6AA 140.7(6) 3_666 3_656 ?
O5 K1 K2 92.78(9) . 3_656 ?
O5 K1 K2 105.58(9) . 3_666 ?
O5 K1 N1 137.43(11) . . ?
O5 K1 N2 126.33(10) . 3_666 ?
O5 K1 N3 110.69(9) . 3_666 ?
O5 K1 N6 151.39(9) . . ?
O5 K1 N8 105.71(9) . . ?
O5 K1 N9 57.90(9) . 3_766 ?
O5 K1 N10 78.33(9) . 3_766 ?
O5 K1 O6A 54.5(6) . 3_656 ?
O5 K1 H6AA 38.7(7) . 3_656 ?
N1 K1 K2 54.34(6) . 3_656 ?
N1 K1 K2 114.38(6) . 3_666 ?
N1 K1 N2 77.29(8) . 3_666 ?
N1 K1 N3 74.72(8) . 3_666 ?
N1 K1 N6 55.11(8) . . ?
N1 K1 N8 110.42(8) . . ?
N1 K1 N9 117.10(8) . 3_766 ?
N1 K1 N10 93.03(8) . 3_766 ?
N1 K1 O6A 83.2(7) . 3_656 ?
N1 K1 H6AA 98.7(7) . 3_656 ?
N2 K1 K2 131.54(6) 3_666 3_656 ?
N2 K1 K2 45.85(6) 3_666 3_666 ?
N2 K1 N3 25.90(7) 3_666 3_666 ?
N2 K1 N6 77.84(8) 3_666 . ?
N2 K1 N9 155.10(8) 3_666 3_766 ?
N2 K1 N10 151.87(8) 3_666 3_766 ?
N2 K1 O6A 132.5(10) 3_666 3_656 ?
N2 K1 H6AA 131.5(10) 3_666 3_656 ?
N3 K1 K2 121.80(6) 3_666 3_656 ?
N3 K1 K2 66.10(5) 3_666 3_666 ?
N3 K1 N9 167.35(7) 3_666 3_766 ?
N3 K1 H6AA 105.8(11) 3_666 3_656 ?
N6 K1 K2 76.91(6) . 3_656 ?
N6 K1 K2 79.72(6) . 3_666 ?
N6 K1 N3 97.25(8) . 3_666 ?
N6 K1 N9 93.66(7) . 3_766 ?
N6 K1 N10 75.04(8) . 3_766 ?
N6 K1 H6AA 138.9(6) . 3_656 ?
N8 K1 K2 50.99(6) . 3_666 ?
N8 K1 K2 109.77(6) . 3_656 ?
N8 K1 N2 87.97(8) . 3_666 ?
N8 K1 N3 113.22(8) . 3_666 ?
N8 K1 N6 55.33(7) . . ?
N8 K1 N9 68.27(7) . 3_766 ?
N8 K1 N10 70.53(8) . 3_766 ?
N8 K1 O6A 139.5(10) . 3_656 ?
N8 K1 H6AA 135.9(11) . 3_656 ?
N9 K1 K2 67.00(5) 3_766 3_656 ?
N9 K1 K2 109.91(5) 3_766 3_666 ?
N9 K1 H6AA 69.2(11) 3_766 3_656 ?
N10 K1 K2 120.57(6) 3_766 3_666 ?
N10 K1 K2 47.72(5) 3_766 3_656 ?
N10 K1 N3 167.75(8) 3_766 3_666 ?
N10 K1 N9 24.53(7) 3_766 3_766 ?
N10 K1 H6AA 75.7(10) 3_766 3_656 ?
O6A K1 N6 123.6(4) 3_656 . ?
K1 K2 K3 69.14(6) 3_666 3_666 ?
K1 K2 K3A 105.56(12) 3_666 2_645 ?
K1 K2 H6B 82.8 3_666 . ?
K1 K2 H6AB 101.8 3_666 . ?
K3 K2 K3A 154.19(19) 3_666 2_645 ?
K3 K2 H6B 39.4 3_666 . ?
K3A K2 H6AB 143.1 2_645 . ?
O2 K2 K1 83.08(5) . 3_666 ?
O2 K2 K3 152.17(9) . 3_666 ?
O2 K2 K3A 35.93(6) . 2_645 ?
O2 K2 O3 132.73(8) . 3_666 ?
O2 K2 H6B 137.8 . . ?
O2 K2 N1 68.86(8) . 3_656 ?
O2 K2 N8 80.35(7) . 3_666 ?
O2 K2 H6AB 127.2 . . ?
O3 K2 K1 64.45(5) 3_666 3_666 ?
O3 K2 K3 34.24(8) 3_666 3_666 ?
O3 K2 K3A 120.10(15) 3_666 2_645 ?
O3 K2 H6B 73.6 3_666 . ?
O3 K2 H6AB 93.9 3_666 . ?
O4 K2 K1 114.98(6) 1_445 3_666 ?
O4 K2 K3 124.40(10) 1_445 3_666 ?
O4 K2 K3A 33.21(7) 1_445 2_645 ?
O4 K2 O2 68.49(7) 1_445 . ?
O4 K2 O3 94.15(7) 1_445 3_666 ?
O4 K2 H6B 152.1 1_445 . ?
O4 K2 N1 86.08(8) 1_445 3_656 ?
O4 K2 N8 70.03(8) 1_445 3_666 ?
O4 K2 H6AB 142.2 1_445 . ?
O6 K2 K1 90.96(16) . 3_666 ?
O6 K2 K3 32.35(17) . 3_666 ?
O6 K2 K3A 163.33(18) . 2_645 ?
O6 K2 O2 153.32(11) . . ?
O6 K2 O3 64.91(16) . 3_666 ?
O6 K2 O4 136.35(10) . 1_445 ?
O6 K2 H6B 16.0 . . ?
O6 K2 N1 99.20(18) . 3_656 ?
O6 K2 N2 98.87(11) . . ?
O6 K2 N8 114.34(18) . 3_666 ?
O6 K2 N10 78.56(11) . 1_445 ?
N1 K2 K1 135.99(6) 3_656 3_666 ?
N1 K2 K3 131.49(6) 3_656 3_666 ?
N1 K2 K3A 70.52(16) 3_656 2_645 ?
N1 K2 O3 156.60(8) 3_656 3_666 ?
N1 K2 H6B 95.5 3_656 . ?
N1 K2 H6AB 72.6 3_656 . ?
N2 K2 K1 49.56(6) . 3_666 ?
N2 K2 K3 100.35(11) . 3_666 ?
N2 K2 K3A 93.66(7) . 2_645 ?
N2 K2 O2 57.85(7) . . ?
N2 K2 O3 111.99(8) . 3_666 ?
N2 K2 O4 124.76(8) . 1_445 ?
N2 K2 H6B 83.1 . . ?
N2 K2 N1 86.49(8) . 3_656 ?
N2 K2 N8 88.27(8) . 3_666 ?
N2 K2 N10 177.24(9) . 1_445 ?
N2 K2 H6AB 85.5 . . ?
N8 K2 K1 47.65(5) 3_666 3_666 ?
N8 K2 K3 82.04(6) 3_666 3_666 ?
N8 K2 K3A 76.80(16) 3_666 2_645 ?
N8 K2 O3 52.44(7) 3_666 3_666 ?
N8 K2 H6B 116.7 3_666 . ?
N8 K2 N1 146.46(8) 3_666 3_656 ?
N8 K2 H6AB 139.9 3_666 . ?
N10 K2 K1 131.08(6) 1_445 3_666 ?
N10 K2 K3 78.03(10) 1_445 3_666 ?
N10 K2 K3A 88.68(6) 1_445 2_645 ?
N10 K2 O2 124.40(8) 1_445 . ?
N10 K2 O3 67.91(8) 1_445 3_666 ?
N10 K2 O4 57.85(7) 1_445 1_445 ?
N10 K2 H6B 94.3 1_445 . ?
N10 K2 N1 92.93(8) 1_445 3_656 ?
N10 K2 N8 93.69(8) 1_445 3_666 ?
N10 K2 H6AB 91.7 1_445 . ?
O6A K2 O2 143.4(12) . . ?
O6A K2 N2 98.9(8) . . ?
O6A K2 H6AB 16.4 . . ?
O2 K3 O4 65.07(12) 2_665 2_755 ?
O2 K3 O5 130.3(2) 2_665 . ?
O2 K3 H6B 81.02(14) 2_665 3_666 ?
O2 K3 H7 124.38(17) 2_665 2_755 ?
O2 K3 C2 63.40(10) 2_665 4_565 ?
O3 K3 O2 150.67(12) . 2_665 ?
O3 K3 O4 128.1(3) . 2_755 ?
O3 K3 O5 71.84(13) . . ?
O3 K3 O6 68.97(13) . 3_666 ?
O3 K3 H6B 79.32(15) . 3_666 ?
O3 K3 O7 67.56(10) . . ?
O3 K3 H7 81.16(10) . 2_755 ?
O3 K3 N5 123.44(16) . 4_565 ?
O3 K3 C2 140.2(2) . 4_565 ?
O4 K3 O5 115.70(10) 2_755 . ?
O4 K3 H6B 145.32(13) 2_755 3_666 ?
O4 K3 H7 63.12(13) 2_755 2_755 ?
O4 K3 C2 75.85(9) 2_755 4_565 ?
O5 K3 H6B 91.3(2) . 3_666 ?
O5 K3 H7 62.19(9) . 2_755 ?
O6 K3 O2 86.48(14) 3_666 2_665 ?
O6 K3 O4 143.63(19) 3_666 2_755 ?
O6 K3 O5 99.8(2) 3_666 . ?
O6 K3 H6B 16.69(6) 3_666 3_666 ?
O6 K3 O7 136.46(12) 3_666 . ?
O6 K3 H7 149.13(15) 3_666 2_755 ?
O6 K3 N5 129.7(3) 3_666 4_565 ?
O6 K3 C2 112.4(2) 3_666 4_565 ?
O7 K3 O2 133.8(2) . 2_665 ?
O7 K3 O4 68.80(15) . 2_755 ?
O7 K3 O5 68.84(10) . . ?
O7 K3 H6B 145.14(16) . 3_666 ?
O7 K3 H7 16.92(3) . 2_755 ?
O7 K3 C2 102.39(10) . 4_565 ?
H7 K3 H6B 151.0 2_755 3_666 ?
O8 K3 O2 85.89(19) . 2_665 ?
O8 K3 O3 75.79(17) . . ?
O8 K3 O4 73.1(2) . 2_755 ?
O8 K3 O5 143.72(18) . . ?
O8 K3 O6 83.22(17) . 3_666 ?
O8 K3 H6B 98.52(17) . 3_666 ?
O8 K3 O7 84.1(2) . . ?
O8 K3 H7 97.2(3) . 2_755 ?
O8 K3 N5 144.8(3) . 4_565 ?
O8 K3 C2 143.3(2) . 4_565 ?
N5 K3 O2 84.41(11) 4_565 2_665 ?
N5 K3 O4 72.15(11) 4_565 2_755 ?
N5 K3 O5 53.79(12) 4_565 . ?
N5 K3 H6B 113.2(3) 4_565 3_666 ?
N5 K3 O7 78.61(10) 4_565 . ?
N5 K3 H7 61.88(8) 4_565 2_755 ?
N5 K3 C2 24.47(9) 4_565 4_565 ?
C2 K3 O5 68.80(13) 4_565 . ?
C2 K3 H6B 96.0(2) 4_565 3_666 ?
C2 K3 H7 85.48(8) 4_565 2_755 ?
O2 K3A H7 121.4(2) 2_665 2_755 ?
O2 K3A H8A 105.7 2_665 . ?
O2 K3A H8B 80.0 2_665 . ?
O2 K3A N5 75.1(2) 2_665 4_565 ?
O3 K3A O2 149.13(19) . 2_665 ?
O3 K3A O4 142.30(12) . 2_755 ?
O3 K3A O7 69.28(8) . . ?
O3 K3A H7 80.74(12) . 2_755 ?
O3 K3A H8A 74.0 . . ?
O3 K3A H8B 105.9 . . ?
O3 K3A N5 107.4(3) . 4_565 ?
O4 K3A O2 68.04(9) 2_755 2_665 ?
O4 K3A H7 65.87(9) 2_755 2_755 ?
O4 K3A H8A 108.4 2_755 . ?
O4 K3A H8B 81.2 2_755 . ?
O4 K3A N5 68.24(19) 2_755 4_565 ?
O7 K3A O2 136.6(2) . 2_665 ?
O7 K3A O4 74.16(8) . 2_755 ?
O7 K3A H7 16.61(4) . 2_755 ?
O7 K3A H8A 105.9 . . ?
O7 K3A H8B 114.9 . . ?
O7 K3A N5 71.6(2) . 4_565 ?
O8 K3A O2 99.2(3) . 2_665 ?
O8 K3A O3 88.6(3) . . ?
O8 K3A O4 89.8(3) . 2_755 ?
O8 K3A O7 101.4(3) . . ?
O8 K3A H7 114.6(3) . 2_755 ?
O8 K3A H8A 18.6 . . ?
O8 K3A H8B 19.2 . . ?
O8 K3A N5 158.0(2) . 4_565 ?
H8A K3A H7 121.7 . 2_755 ?
H8A K3A H8B 32.1 . . ?
H8B K3A H7 124.6 . 2_755 ?
N5 K3A H7 55.52(18) 4_565 2_755 ?
N5 K3A H8A 176.2 4_565 . ?
N5 K3A H8B 146.0 4_565 . ?
K2 O2 K3 111.61(13) . 2_645 ?
K2 O2 K3A 109.12(9) . 2_645 ?
K3 O2 K3A 14.01(10) 2_645 2_645 ?
N4 O2 K2 120.2(2) . . ?
N4 O2 K3 123.6(2) . 2_645 ?
N4 O2 K3A 130.0(2) . 2_645 ?
K3 O3 K2 106.49(15) . 3_666 ?
N11 O3 K2 104.61(18) . 3_666 ?
N11 O3 K3 145.8(3) . . ?
N11 O3 K3A 133.6(3) . . ?
K2 O4 K3 106.78(11) 1_665 2_755 ?
N11 O4 K2 117.62(19) . 1_665 ?
N11 O4 K3 133.8(2) . 2_755 ?
N11 O4 K3A 129.3(2) . 2_755 ?
K1 O5 K3 106.04(14) . . ?
K1 O5 H5A 127.8 . . ?
K1 O5 H5B 114.6 . . ?
H5A O5 H5B 104.5 . . ?
K2 O6 K3 116.2(2) . 3_666 ?
K2 O6 H6A 123.6 . . ?
K2 O6 H6B 104.6 . . ?
K3 O6 H6A 106.9 3_666 . ?
K3 O6 H6B 96.9 3_666 . ?
H6A O6 H6B 104.5 . . ?
K3 O7 K3 110.2(3) 2_755 . ?
K3 O7 H7 136.3 . . ?
K3 O7 H7 136.25(11) 2_755 2_755 ?
K3 O7 H7 86.5 2_755 . ?
K3 O7 H7 86.47(8) . 2_755 ?
K3A O7 K3A 81.7(5) 2_755 . ?
K3A O7 H7 96.1 2_755 . ?
K3A O7 H7 140.2 . . ?
H7 O7 H7 109.5 . 2_755 ?
K3 O8 K3A 96.80(17) . 2_755 ?
K3 O8 H8A 109.4 . . ?
K3 O8 H8B 110.6 . . ?
K3A O8 H8A 107.2 2_755 . ?
K3A O8 H8A 113.4 . . ?
K3A O8 H8B 127.6 2_755 . ?
K3A O8 H8B 110.7 . . ?
H8A O8 H8B 104.5 . . ?
K1 N1 K2 77.42(7) . 3_656 ?
C1 N1 K1 135.2(2) . . ?
C1 N1 K2 105.8(2) . 3_656 ?
C1 N1 C2 99.4(3) . . ?
C2 N1 K1 119.3(2) . . ?
C2 N1 K2 116.9(2) . 3_656 ?
K2 N2 K1 84.59(8) . 3_666 ?
N3 N2 K1 85.67(18) . 3_666 ?
N3 N2 K2 133.93(19) . . ?
C1 N2 K1 123.0(2) . 3_666 ?
C1 N2 K2 119.3(2) . . ?
C1 N2 N3 103.7(3) . . ?
N2 N3 K1 68.43(17) . 3_666 ?
C2 N3 K1 126.1(2) . 3_666 ?
C2 N3 N2 105.5(3) . . ?
O1 N4 O2 123.7(3) . . ?
O1 N4 C1 117.9(3) . . ?
O2 N4 C1 118.4(3) . . ?
K3 N5 K3A 9.02(9) 4_566 4_566 ?
N6 N5 K3 122.3(3) . 4_566 ?
N6 N5 K3A 113.5(2) . 4_566 ?
N6 N5 C2 111.0(3) . . ?
C2 N5 K3 98.4(2) . 4_566 ?
C2 N5 K3A 101.2(2) . 4_566 ?
N5 N6 K1 124.3(2) . . ?
N5 N6 N7 112.1(3) . . ?
N7 N6 K1 123.51(19) . . ?
N6 N7 C3 111.7(3) . . ?
K1 N8 K2 81.36(7) . 3_666 ?
C3 N8 K1 116.7(2) . . ?
C3 N8 K2 125.3(2) . 3_666 ?
C4 N8 K1 134.1(2) . . ?
C4 N8 K2 102.1(2) . 3_666 ?
C4 N8 C3 98.6(3) . . ?
N10 N9 K1 66.64(16) . 3_766 ?
C3 N9 K1 137.6(2) . 3_766 ?
C3 N9 N10 105.7(3) . . ?
K2 N10 K1 78.58(7) 1_665 3_766 ?
N9 N10 K1 88.83(18) . 3_766 ?
N9 N10 K2 134.59(19) . 1_665 ?
C4 N10 K1 134.9(2) . 3_766 ?
C4 N10 K2 116.1(2) . 1_665 ?
C4 N10 N9 103.7(2) . . ?
O3 N11 O4 123.6(3) . . ?
O3 N11 C4 117.3(3) . . ?
O4 N11 C4 119.1(3) . . ?
N1 C1 N4 121.5(3) . . ?
N2 C1 N1 117.4(3) . . ?
N2 C1 N4 121.1(3) . . ?
N1 C2 K3 126.9(3) . 4_566 ?
N1 C2 N3 114.1(3) . . ?
N1 C2 N5 126.6(3) . . ?
N3 C2 K3 86.6(2) . 4_566 ?
N3 C2 N5 119.3(3) . . ?
N5 C2 K3 57.17(19) . 4_566 ?
N8 C3 N7 126.9(3) . . ?
N9 C3 N7 118.4(3) . . ?
N9 C3 N8 114.7(3) . . ?
N8 C4 K2 56.13(17) . 3_666 ?
N8 C4 N11 121.2(3) . . ?
N10 C4 K2 135.3(2) . 3_666 ?
N10 C4 N8 117.4(3) . . ?
N10 C4 N11 121.5(3) . . ?
N11 C4 K2 80.55(18) . 3_666 ?
H9 O9 H9 104.5 . 2_656 ?
K1 O6A H6AA 60.1 3_656 . ?
K1 O6A H6AB 93.0 3_656 . ?
K2 O6A K1 80.3(10) . 3_656 ?
K2 O6A H6AA 133.3 . . ?
K2 O6A H6AB 101.2 . . ?
H6AA O6A H6AB 104.5 . . ?

loop_
_geom_bond_atom_site_label_1
_geom_bond_atom_site_label_2
_geom_bond_distance
_geom_bond_site_symmetry_2
_geom_bond_publ_flag
K1 K2 3.8215(11) 3_666 ?
K1 K2 3.6826(11) 3_656 ?
K1 O5 2.676(3) . ?
K1 N1 2.815(3) . ?
K1 N2 2.922(3) 3_666 ?
K1 N3 3.133(3) 3_666 ?
K1 N6 2.982(3) . ?
K1 N8 2.857(3) . ?
K1 N9 3.298(3) 3_766 ?
K1 N10 3.028(3) 3_766 ?
K1 O6A 2.97(5) 3_656 ?
K1 H6AA 2.65(5) 3_656 ?
K2 K3 4.657(5) 3_666 ?
K2 K3A 4.712(3) 2_645 ?
K2 O2 2.857(3) . ?
K2 O3 3.075(3) 3_666 ?
K2 O4 2.843(3) 1_445 ?
K2 O6 2.710(3) . ?
K2 H6B 3.0478 . ?
K2 N1 3.066(3) 3_656 ?
K2 N2 2.754(3) . ?
K2 N8 3.003(3) 3_666 ?
K2 N10 2.779(3) 1_445 ?
K2 O6A 2.728(17) . ?
K2 H6AB 3.0200 . ?
K3 O2 2.886(4) 2_665 ?
K3 O3 2.732(3) . ?
K3 O4 3.072(7) 2_755 ?
K3 O5 3.385(7) . ?
K3 O6 2.777(9) 3_666 ?
K3 H6B 3.008(9) 3_666 ?
K3 O7 2.857(5) . ?
K3 H7 2.931(5) 2_755 ?
K3 O8 2.714(9) . ?
K3 N5 2.825(5) 4_565 ?
K3 C2 3.326(5) 4_565 ?
K3A O2 2.926(4) 2_665 ?
K3A O3 2.712(3) . ?
K3A O4 2.805(3) 2_755 ?
K3A O7 2.758(4) . ?
K3A H7 2.973(6) 2_755 ?
K3A O8 2.029(14) . ?
K3A H8A 2.5047 . ?
K3A H8B 2.4736 . ?
K3A N5 3.345(12) 4_565 ?
O1 N4 1.229(4) . ?
O2 N4 1.245(4) . ?
O3 N11 1.233(4) . ?
O4 N11 1.239(4) . ?
O5 H5A 0.8701 . ?
O5 H5B 0.8702 . ?
O6 H6A 0.8701 . ?
O6 H6B 0.8700 . ?
O7 H7 0.8546 . ?
O7 H7 0.8546 2_755 ?
O8 H8A 0.8702 . ?
O8 H8B 0.8698 . ?
N1 C1 1.332(4) . ?
N1 C2 1.351(4) . ?
N2 N3 1.373(4) . ?
N2 C1 1.326(4) . ?
N3 C2 1.352(4) . ?
N4 C1 1.437(4) . ?
N5 N6 1.301(4) . ?
N5 C2 1.392(4) . ?
N6 N7 1.305(4) . ?
N7 C3 1.395(4) . ?
N8 C3 1.353(4) . ?
N8 C4 1.342(4) . ?
N9 N10 1.370(4) . ?
N9 C3 1.341(4) . ?
N10 C4 1.324(4) . ?
N11 C4 1.426(4) . ?
O9 H9 0.8700 . ?
O9 H9 0.8700 2_656 ?
O6A H6AA 0.8700 . ?
O6A H6AB 0.8701 . ?

loop_
_geom_hbond_atom_site_label_D
_geom_hbond_atom_site_label_H
_geom_hbond_atom_site_label_A
_geom_hbond_distance_DH
_geom_hbond_distance_HA
_geom_hbond_distance_DA
_geom_hbond_angle_DHA
_geom_hbond_site_symmetry_A
_geom_hbond_publ_flag
O5 H5A N5 0.87 2.20 2.853(4) 132.0 4_565 yes
O6 H6A O5 0.87 2.08 2.891(7) 154.1 3_656 yes
O6 H6B O9 0.87 2.01 2.821(6) 155.3 . yes
O7 H7 N7 0.85 2.01 2.865(3) 175.6 3_766 yes
O8 H8A N9 0.87 2.07 2.943(6) 179.8 3_776 yes
O9 H9 N3 0.87 2.08 2.893(3) 155.8 . yes
O6A H6AA O5 0.87 1.76 2.60(3) 159.7 3_656 yes
O6A H6AB O1 0.87 1.96 2.73(6) 146.7 3_656 yes

loop_
_geom_torsion_atom_site_label_1
_geom_torsion_atom_site_label_2
_geom_torsion_atom_site_label_3
_geom_torsion_atom_site_label_4
_geom_torsion
_geom_torsion_site_symmetry_1
_geom_torsion_site_symmetry_2
_geom_torsion_site_symmetry_3
_geom_torsion_site_symmetry_4
_geom_torsion_publ_flag
K1 N1 C1 N2 -151.6(2) . . . . ?
K1 N1 C1 N4 29.6(5) . . . . ?
K1 N1 C2 K3 -98.0(3) . . . 4_566 ?
K1 N1 C2 N3 157.3(2) . . . . ?
K1 N1 C2 N5 -24.6(5) . . . . ?
K1 N2 N3 C2 -123.2(2) 3_666 . . . ?
K1 N2 C1 N1 94.7(3) 3_666 . . . ?
K1 N2 C1 N4 -86.5(3) 3_666 . . . ?
K1 N3 C2 K3 156.19(18) 3_666 . . 4_566 ?
K1 N3 C2 N1 -74.6(4) 3_666 . . . ?
K1 N3 C2 N5 107.2(3) 3_666 . . . ?
K1 N6 N7 C3 5.8(4) . . . . ?
K1 N8 C3 N7 -29.7(4) . . . . ?
K1 N8 C3 N9 151.3(2) . . . . ?
K1 N8 C4 K2 89.6(2) . . . 3_666 ?
K1 N8 C4 N10 -142.3(3) . . . . ?
K1 N8 C4 N11 39.2(5) . . . . ?
K1 N9 N10 K2 -72.6(2) 3_766 . . 1_665 ?
K1 N9 N10 C4 136.2(2) 3_766 . . . ?
K1 N9 C3 N7 107.2(3) 3_766 . . . ?
K1 N9 C3 N8 -73.7(4) 3_766 . . . ?
K1 N10 C4 K2 170.85(11) 3_766 . . 3_666 ?
K1 N10 C4 N8 102.5(3) 3_766 . . . ?
K1 N10 C4 N11 -79.0(4) 3_766 . . . ?
K2 O2 N4 O1 168.4(3) . . . . ?
K2 O2 N4 C1 -11.4(4) . . . . ?
K2 O3 N11 O4 -131.1(3) 3_666 . . . ?
K2 O3 N11 C4 48.1(3) 3_666 . . . ?
K2 O4 N11 O3 155.5(2) 1_665 . . . ?
K2 O4 N11 C4 -23.7(4) 1_665 . . . ?
K2 N1 C1 N2 120.5(3) 3_656 . . . ?
K2 N1 C1 N4 -58.3(3) 3_656 . . . ?
K2 N1 C2 K3 -7.7(3) 3_656 . . 4_566 ?
K2 N1 C2 N3 -112.4(3) 3_656 . . . ?
K2 N1 C2 N5 65.6(4) 3_656 . . . ?
K2 N2 N3 K1 -78.2(2) . . . 3_666 ?
K2 N2 N3 C2 158.6(2) . . . . ?
K2 N2 C1 N1 -161.8(2) . . . . ?
K2 N2 C1 N4 17.0(4) . . . . ?
K2 N8 C3 N7 68.9(4) 3_666 . . . ?
K2 N8 C3 N9 -110.1(3) 3_666 . . . ?
K2 N8 C4 N10 128.1(3) 3_666 . . . ?
K2 N8 C4 N11 -50.4(3) 3_666 . . . ?
K2 N10 C4 K2 -88.9(3) 1_665 . . 3_666 ?
K2 N10 C4 N8 -157.3(2) 1_665 . . . ?
K2 N10 C4 N11 21.2(4) 1_665 . . . ?
K3 O2 N4 O1 14.3(5) 2_645 . . . ?
K3 O2 N4 C1 -165.5(2) 2_645 . . . ?
K3 O3 N11 O4 23.7(6) . . . . ?
K3 O3 N11 C4 -157.1(3) . . . . ?
K3 O4 N11 O3 -42.0(5) 2_755 . . . ?
K3 O4 N11 C4 138.8(3) 2_755 . . . ?
K3 N5 N6 K1 116.7(2) 4_566 . . . ?
K3 N5 N6 N7 -59.9(3) 4_566 . . . ?
K3 N5 C2 N1 -114.2(4) 4_566 . . . ?
K3 N5 C2 N3 63.7(4) 4_566 . . . ?
K3A O2 N4 O1 -1.3(6) 2_645 . . . ?
K3A O2 N4 C1 178.9(4) 2_645 . . . ?
K3A O3 N11 O4 10.2(6) . . . . ?
K3A O3 N11 C4 -170.6(3) . . . . ?
K3A O4 N11 O3 -25.8(6) 2_755 . . . ?
K3A O4 N11 C4 155.0(4) 2_755 . . . ?
K3A N5 N6 K1 114.66(18) 4_566 . . . ?
K3A N5 N6 N7 -61.9(3) 4_566 . . . ?
K3A N5 C2 N1 -105.5(4) 4_566 . . . ?
K3A N5 C2 N3 72.4(3) 4_566 . . . ?
O1 N4 C1 N1 -4.6(5) . . . . ?
O1 N4 C1 N2 176.6(3) . . . . ?
O2 N4 C1 N1 175.2(3) . . . . ?
O2 N4 C1 N2 -3.6(5) . . . . ?
O3 N11 C4 K2 -39.4(3) . . . 3_666 ?
O3 N11 C4 N8 1.1(5) . . . . ?
O3 N11 C4 N10 -177.4(3) . . . . ?
O4 N11 C4 K2 139.9(3) . . . 3_666 ?
O4 N11 C4 N8 -179.7(3) . . . . ?
O4 N11 C4 N10 1.9(5) . . . . ?
N2 N3 C2 K3 -129.5(2) . . . 4_566 ?
N2 N3 C2 N1 -0.3(4) . . . . ?
N2 N3 C2 N5 -178.5(3) . . . . ?
N3 N2 C1 N1 0.9(4) . . . . ?
N3 N2 C1 N4 179.7(3) . . . . ?
N5 N6 N7 C3 -177.5(3) . . . . ?
N6 N5 C2 K3 129.5(3) . . . 4_566 ?
N6 N5 C2 N1 15.2(5) . . . . ?
N6 N5 C2 N3 -166.8(3) . . . . ?
N6 N7 C3 N8 16.2(5) . . . . ?
N6 N7 C3 N9 -164.8(3) . . . . ?
N9 N10 C4 K2 68.6(3) . . . 3_666 ?
N9 N10 C4 N8 0.2(4) . . . . ?
N9 N10 C4 N11 178.8(3) . . . . ?
N10 N9 C3 N7 179.5(3) . . . . ?
N10 N9 C3 N8 -1.4(4) . . . . ?
C1 N1 C2 K3 105.5(3) . . . 4_566 ?
C1 N1 C2 N3 0.8(4) . . . . ?
C1 N1 C2 N5 178.8(4) . . . . ?
C1 N2 N3 K1 122.9(2) . . . 3_666 ?
C1 N2 N3 C2 -0.3(4) . . . . ?
C2 N1 C1 N2 -1.1(4) . . . . ?
C2 N1 C1 N4 -179.9(3) . . . . ?
C2 N5 N6 K1 1.4(4) . . . . ?
C2 N5 N6 N7 -175.1(3) . . . . ?
C3 N8 C4 K2 -129.0(2) . . . 3_666 ?
C3 N8 C4 N10 -1.0(4) . . . . ?
C3 N8 C4 N11 -179.5(3) . . . . ?
C3 N9 N10 K1 -135.6(2) . . . 3_766 ?
C3 N9 N10 K2 151.8(2) . . . 1_665 ?
C3 N9 N10 C4 0.6(3) . . . . ?
C4 N8 C3 N7 -179.6(3) . . . . ?
C4 N8 C3 N9 1.4(4) . . . . ?
